data_7020620
loop_
_publ_author_name
'Vajpayee, Vaishali'
'Lee, Sunmi'
'Kim, Seol-Hee'
'Kang, Se Chan'
'Cook, Timothy R.'
'Kim, Hyunuk'
'Kim, Dong Wook'
'Verma, Shashi'
'Lah, Myoung Soo'
'Kim, In Su'
'Wang, Ming'
'Stang, Peter J.'
'Chi, Ki-Whan'

_publ_section_title
;
 Self-assembled metalla-rectangles bearing azodipyridyl ligands:
 synthesis, characterization and antitumor activity.
;
_journal_issue 2
_journal_name_full 'Dalton transactions (Cambridge, England : 2003)'
_journal_page_first 466
_journal_page_last 475
_journal_paper_doi 10.1039/c2dt31014g
_journal_volume 42
_journal_year 2013
_chemical_formula_sum 'C114 H112 F12 N8 O24 Ru4 S4'
_chemical_formula_weight 2738.64
_chemical_name_systematic
;
?
;
_space_group_IT_number 14
_symmetry_cell_setting monoclinic
_symmetry_space_group_name_Hall '-P 2ybc'
_symmetry_space_group_name_H-M 'P 1 21/c 1'
_atom_sites_solution_hydrogens geom
_atom_sites_solution_primary direct
_atom_sites_solution_secondary difmap
_audit_creation_method SHELXL-97
_cell_angle_alpha 90.00
_cell_angle_beta 108.78(3)
_cell_angle_gamma 90.00
_cell_formula_units_Z 2
_cell_length_a 15.356(3)
_cell_length_b 23.897(5)
_cell_length_c 17.071(3)
_cell_measurement_reflns_used 25743
_cell_measurement_temperature 173(2)
_cell_measurement_theta_max 55.02
_cell_measurement_theta_min 5.98
_cell_volume 5931(2)
_computing_cell_refinement 'Rigaku Rapid Auto'
_computing_data_collection 'Rigaku Rapid Auto'
_computing_data_reduction 'Rigaku Rapid Auto'
_computing_molecular_graphics 'Diamond 3.2g,ORTEP3'
_computing_publication_material WinGX
_computing_structure_refinement 'Bruker SHELXTL'
_computing_structure_solution 'Bruker SHELXTL'
_diffrn_ambient_temperature 173(2)
_diffrn_measured_fraction_theta_full 0.997
_diffrn_measured_fraction_theta_max 0.997
_diffrn_measurement_device_type 'imaging plate'
_diffrn_measurement_method 'omega scans'
_diffrn_radiation_monochromator graphite
_diffrn_radiation_source 'fine-focus sealed tube'
_diffrn_radiation_type MoK\a
_diffrn_radiation_wavelength 0.71073
_diffrn_reflns_av_R_equivalents 0.1240
_diffrn_reflns_av_sigmaI/netI 0.1207
_diffrn_reflns_limit_h_max 19
_diffrn_reflns_limit_h_min -19
_diffrn_reflns_limit_k_max 30
_diffrn_reflns_limit_k_min -31
_diffrn_reflns_limit_l_max 21
_diffrn_reflns_limit_l_min -22
_diffrn_reflns_number 54396
_diffrn_reflns_theta_full 27.48
_diffrn_reflns_theta_max 27.48
_diffrn_reflns_theta_min 2.99
_exptl_absorpt_coefficient_mu 0.662
_exptl_absorpt_correction_T_max 0.9368
_exptl_absorpt_correction_T_min 0.8364
_exptl_absorpt_correction_type multi-scan
_exptl_absorpt_process_details 'Rigaku Rapid Auto'
_exptl_crystal_colour black
_exptl_crystal_density_diffrn 1.534
_exptl_crystal_density_method 'not measured'
_exptl_crystal_description plate
_exptl_crystal_F_000 2784
_exptl_crystal_size_max 0.28
_exptl_crystal_size_mid 0.23
_exptl_crystal_size_min 0.10
_refine_diff_density_max 1.424
_refine_diff_density_min -1.000
_refine_diff_density_rms 0.114
_refine_ls_extinction_method none
_refine_ls_goodness_of_fit_ref 0.985
_refine_ls_hydrogen_treatment constr
_refine_ls_matrix_type full
_refine_ls_number_parameters 766
_refine_ls_number_reflns 13558
_refine_ls_number_restraints 18
_refine_ls_restrained_S_all 0.987
_refine_ls_R_factor_all 0.1723
_refine_ls_R_factor_gt 0.0677
_refine_ls_shift/su_max 0.001
_refine_ls_shift/su_mean 0.000
_refine_ls_structure_factor_coef Fsqd
_refine_ls_weighting_details 'calc w=1/[\s^2^(Fo^2^)+(0.0990P)^2^+0.0000P] where P=(Fo^2^+2Fc^2^)/3'
_refine_ls_weighting_scheme calc
_refine_ls_wR_factor_gt 0.1585
_refine_ls_wR_factor_ref 0.2100
_reflns_number_gt 5964
_reflns_number_total 13558
_reflns_threshold_expression >2sigma(I)
_cod_data_source_file c2dt31014g.txt
_cod_data_source_block o11_06mo
_cod_depositor_comments
;
The following automatic conversions were performed:

'_symmetry_cell_setting' value 'Monoclinic' changed to 'monoclinic'
according to /home/saulius/struct/CIF-dictionaries/cif_core.dic
dictionary named 'cif_core.dic' version 2.4.2 from
2011-04-26.

'_exptl_absorpt_correction_type' value 'Multi-scan'
changed to 'multi-scan' according to
/home/saulius/struct/CIF-dictionaries/cif_core.dic dictionary named
'cif_core.dic' version 2.4.2 from 2011-04-26.

Automatic conversion script
Id: cif_fix_values 1891 2012-01-12 08:04:46Z andrius 
;
_cod_original_sg_symbol_H-M P2(1)/c
_cod_database_code 7020620

loop_
_symmetry_equiv_pos_as_xyz
'x, y, z'
'-x, y+1/2, -z+1/2'
'-x, -y, -z'
'x, -y-1/2, z-1/2'

loop_
_atom_site_label
_atom_site_type_symbol
_atom_site_fract_x
_atom_site_fract_y
_atom_site_fract_z
_atom_site_U_iso_or_equiv
_atom_site_adp_type
_atom_site_occupancy
_atom_site_symmetry_multiplicity
_atom_site_calc_flag
_atom_site_refinement_flags
_atom_site_disorder_assembly
_atom_site_disorder_group
Ru1 Ru 0.16148(4) 0.61656(2) 0.21949(4) 0.05134(19) Uani 1 1 d . . .
Ru2 Ru 0.73726(4) 0.59170(2) 0.41390(4) 0.04969(18) Uani 1 1 d . . .
O1 O 0.2593(3) 0.55766(18) 0.2219(3) 0.0537(12) Uani 1 1 d . . .
O2 O 0.2684(3) 0.66796(17) 0.2751(3) 0.0538(12) Uani 1 1 d . . .
O3 O 0.6406(4) 0.65173(17) 0.3989(3) 0.0543(12) Uani 1 1 d . . .
O4 O 0.6319(3) 0.54225(17) 0.3474(3) 0.0522(12) Uani 1 1 d . . .
N1 N 0.1888(4) 0.6434(2) 0.1110(3) 0.0489(14) Uani 1 1 d . . .
N2 N 0.2597(4) 0.3810(2) -0.2976(4) 0.0541(15) Uani 1 1 d . . .
N3 N 0.2233(5) 0.5275(3) -0.0570(4) 0.0695(19) Uani 1 1 d . . .
N4 N 0.2333(5) 0.4941(3) -0.1217(4) 0.072(2) Uani 1 1 d . . .
C1 C 0.5451(5) 0.5520(3) 0.3191(4) 0.0496(17) Uani 1 1 d . . .
C2 C 0.4898(5) 0.5048(2) 0.2753(4) 0.0476(16) Uani 1 1 d . . .
C3 C 0.5329(5) 0.4546(3) 0.2656(5) 0.0584(19) Uani 1 1 d . . .
H3 H 0.5978 0.4513 0.2890 0.070 Uiso 1 1 calc R . .
C4 C 0.4832(6) 0.4107(3) 0.2233(5) 0.068(2) Uani 1 1 d . . .
H4 H 0.5133 0.3768 0.2180 0.082 Uiso 1 1 calc R . .
C5 C 0.3896(6) 0.4153(3) 0.1883(5) 0.070(2) Uani 1 1 d . . .
H5 H 0.3553 0.3847 0.1581 0.084 Uiso 1 1 calc R . .
C6 C 0.3444(5) 0.4641(3) 0.1965(5) 0.0570(19) Uani 1 1 d . . .
H6 H 0.2796 0.4668 0.1719 0.068 Uiso 1 1 calc R . .
C7 C 0.3945(5) 0.5091(3) 0.2408(4) 0.0486(17) Uani 1 1 d . . .
C8 C 0.3479(5) 0.5606(3) 0.2522(4) 0.0457(16) Uani 1 1 d . . .
C9 C 0.3993(5) 0.6073(3) 0.2918(4) 0.0460(16) Uani 1 1 d . . .
C10 C 0.3553(5) 0.6587(3) 0.3011(4) 0.0480(17) Uani 1 1 d . . .
C11 C 0.4108(5) 0.7061(3) 0.3422(4) 0.0481(16) Uani 1 1 d . . .
C12 C 0.3690(5) 0.7576(3) 0.3472(5) 0.0567(19) Uani 1 1 d . . .
H12 H 0.3043 0.7615 0.3231 0.068 Uiso 1 1 calc R . .
C13 C 0.4207(6) 0.8023(3) 0.3865(5) 0.066(2) Uani 1 1 d . . .
H13 H 0.3914 0.8367 0.3901 0.079 Uiso 1 1 calc R . .
C14 C 0.5151(6) 0.7977(3) 0.4209(5) 0.064(2) Uani 1 1 d . . .
H14 H 0.5503 0.8288 0.4487 0.077 Uiso 1 1 calc R . .
C15 C 0.5583(6) 0.7482(3) 0.4150(4) 0.0560(18) Uani 1 1 d . . .
H15 H 0.6232 0.7452 0.4380 0.067 Uiso 1 1 calc R . .
C16 C 0.5062(5) 0.7021(3) 0.3750(4) 0.0475(16) Uani 1 1 d . . .
C17 C 0.5528(5) 0.6493(3) 0.3667(4) 0.0470(16) Uani 1 1 d . . .
C18 C 0.5006(5) 0.6032(2) 0.3268(4) 0.0430(15) Uani 1 1 d . . .
C19 C 0.1956(5) 0.6068(3) 0.0554(4) 0.0553(18) Uani 1 1 d . . .
H19 H 0.1885 0.5682 0.0654 0.066 Uiso 1 1 calc R . .
C20 C 0.2126(5) 0.6217(3) -0.0171(4) 0.0538(18) Uani 1 1 d . . .
C21 C 0.2216(6) 0.6768(3) -0.0314(5) 0.068(2) Uani 1 1 d . . .
H21 H 0.2310 0.6885 -0.0813 0.081 Uiso 1 1 calc R . .
C22 C 0.2170(6) 0.7160(3) 0.0269(5) 0.067(2) Uani 1 1 d . . .
H22 H 0.2246 0.7547 0.0182 0.080 Uiso 1 1 calc R . .
C23 C 0.2015(5) 0.6983(3) 0.0967(5) 0.059(2) Uani 1 1 d . . .
H23 H 0.1993 0.7252 0.1370 0.071 Uiso 1 1 calc R . .
C24 C 0.2536(6) 0.3258(3) -0.2822(5) 0.065(2) Uani 1 1 d . . .
H24 H 0.2589 0.2993 -0.3220 0.078 Uiso 1 1 calc R . .
C25 C 0.2400(7) 0.3069(3) -0.2114(6) 0.084(3) Uani 1 1 d . . .
H25 H 0.2349 0.2680 -0.2029 0.101 Uiso 1 1 calc R . .
C26 C 0.2340(7) 0.3441(3) -0.1535(5) 0.080(3) Uani 1 1 d . . .
H26 H 0.2246 0.3313 -0.1041 0.096 Uiso 1 1 calc R . .
C27 C 0.2415(6) 0.4008(3) -0.1668(5) 0.0593(19) Uani 1 1 d . . .
C28 C 0.2557(5) 0.4172(3) -0.2388(5) 0.0543(18) Uani 1 1 d . . .
H28 H 0.2631 0.4560 -0.2474 0.065 Uiso 1 1 calc R . .
C29 C 0.2226(5) 0.5793(3) -0.0750(5) 0.060(2) Uani 1 1 d . . .
H29 H 0.2287 0.5904 -0.1264 0.072 Uiso 1 1 calc R . .
C30 C 0.2345(6) 0.4424(3) -0.1057(5) 0.064(2) Uani 1 1 d . . .
H30 H 0.2308 0.4303 -0.0538 0.077 Uiso 1 1 calc R . .
C31 C 0.0734(8) 0.7304(4) 0.2808(8) 0.125(5) Uani 1 1 d . . .
H31A H 0.1025 0.7495 0.2449 0.187 Uiso 1 1 calc R . .
H31B H 0.1113 0.7355 0.3388 0.187 Uiso 1 1 calc R . .
H31C H 0.0123 0.7464 0.2722 0.187 Uiso 1 1 calc R . .
C32 C 0.0644(6) 0.6678(3) 0.2599(6) 0.076(3) Uani 1 1 d . . .
C33 C 0.1040(6) 0.6272(4) 0.3199(5) 0.078(3) Uani 1 1 d . . .
H33 H 0.1461 0.6401 0.3747 0.094 Uiso 1 1 calc R . .
C34 C 0.1041(6) 0.5701(4) 0.3008(6) 0.074(2) Uani 1 1 d . . .
H34 H 0.1441 0.5437 0.3425 0.089 Uiso 1 1 calc R . .
C35 C 0.0605(5) 0.5515(3) 0.2160(5) 0.061(2) Uani 1 1 d . . .
C36 C 0.0174(5) 0.5918(3) 0.1577(5) 0.0601(19) Uani 1 1 d . . .
H36 H -0.0019 0.5815 0.0977 0.072 Uiso 1 1 calc R . .
C37 C 0.0198(6) 0.6491(3) 0.1791(6) 0.070(2) Uani 1 1 d . . .
H37 H 0.0022 0.6773 0.1335 0.084 Uiso 1 1 calc R . .
C38 C 0.0658(7) 0.4906(3) 0.1955(7) 0.082(3) Uani 1 1 d . . .
H38 H 0.1312 0.4786 0.2213 0.099 Uiso 1 1 calc R . .
C39 C 0.0071(7) 0.4564(3) 0.2368(7) 0.098(3) Uani 1 1 d . . .
H39A H -0.0569 0.4691 0.2157 0.147 Uiso 1 1 calc R . .
H39B H 0.0308 0.4618 0.2969 0.147 Uiso 1 1 calc R . .
H39C H 0.0102 0.4167 0.2240 0.147 Uiso 1 1 calc R . .
C40 C 0.0397(8) 0.4783(4) 0.1070(7) 0.109(4) Uani 1 1 d . . .
H40A H -0.0261 0.4856 0.0810 0.163 Uiso 1 1 calc R . .
H40B H 0.0524 0.4388 0.0993 0.163 Uiso 1 1 calc R . .
H40C H 0.0751 0.5020 0.0816 0.163 Uiso 1 1 calc R . .
C41 C 0.9301(6) 0.5384(4) 0.3930(6) 0.086(3) Uani 1 1 d . . .
H41A H 0.9318 0.5681 0.3540 0.129 Uiso 1 1 calc R . .
H41B H 0.8994 0.5054 0.3624 0.129 Uiso 1 1 calc R . .
H41C H 0.9931 0.5286 0.4265 0.129 Uiso 1 1 calc R . .
C42 C 0.8783(5) 0.5586(3) 0.4485(5) 0.0597(19) Uani 1 1 d . . .
C43 C 0.8808(6) 0.6152(3) 0.4729(5) 0.067(2) Uani 1 1 d . . .
H43 H 0.9089 0.6433 0.4448 0.080 Uiso 1 1 calc R . .
C44 C 0.8288(6) 0.6343(3) 0.5211(5) 0.072(2) Uani 1 1 d . . .
H44 H 0.8216 0.6755 0.5271 0.087 Uiso 1 1 calc R . .
C45 C 0.7734(6) 0.5977(4) 0.5477(4) 0.074(2) Uani 1 1 d . . .
C46 C 0.7692(6) 0.5416(3) 0.5253(5) 0.068(2) Uani 1 1 d . . .
H46 H 0.7208 0.5169 0.5345 0.082 Uiso 1 1 calc R . .
C47 C 0.8225(5) 0.5218(3) 0.4751(5) 0.0613(19) Uani 1 1 d . . .
H47 H 0.8096 0.4837 0.4496 0.074 Uiso 1 1 calc R . .
C48 C 0.7118(8) 0.6247(5) 0.5951(6) 0.102(3) Uani 1 1 d . . .
H48 H 0.6867 0.6608 0.5672 0.123 Uiso 1 1 calc R . .
C49 C 0.6320(9) 0.5869(6) 0.5918(7) 0.145(5) Uani 1 1 d . . .
H49A H 0.6552 0.5521 0.6214 0.218 Uiso 1 1 calc R . .
H49B H 0.5973 0.5784 0.5340 0.218 Uiso 1 1 calc R . .
H49C H 0.5916 0.6057 0.6178 0.218 Uiso 1 1 calc R . .
C50 C 0.7706(9) 0.6376(4) 0.6823(7) 0.124(4) Uani 1 1 d . . .
H50A H 0.7341 0.6579 0.7107 0.186 Uiso 1 1 calc R . .
H50B H 0.8231 0.6606 0.6814 0.186 Uiso 1 1 calc R . .
H50C H 0.7930 0.6025 0.7118 0.186 Uiso 1 1 calc R . .
S1T S 0.82892(17) 0.69019(8) 0.94715(15) 0.0702(6) Uani 1 1 d . . .
S2T S 0.78352(17) 0.13343(9) 0.81896(15) 0.0745(6) Uani 1 1 d . . .
F1T F 1.0042(5) 0.6867(4) 0.9794(5) 0.163(3) Uani 1 1 d . . .
F2T F 0.9389(4) 0.7569(2) 0.9062(4) 0.113(2) Uani 1 1 d . . .
F3T F 0.9320(5) 0.6749(2) 0.8546(4) 0.123(2) Uani 1 1 d . . .
F4T F 0.9004(5) 0.1213(3) 0.9664(4) 0.143(3) Uani 1 1 d . . .
F5T F 0.9253(4) 0.1923(2) 0.9037(4) 0.115(2) Uani 1 1 d . . .
F6T F 0.9587(4) 0.1132(3) 0.8691(4) 0.129(2) Uani 1 1 d . . .
O1T O 0.7562(5) 0.7051(3) 0.8728(5) 0.104(2) Uani 1 1 d . . .
O2T O 0.8355(5) 0.6316(2) 0.9670(4) 0.103(2) Uani 1 1 d . . .
O3T O 0.8404(6) 0.7259(3) 1.0154(5) 0.121(3) Uani 1 1 d . . .
O4T O 0.7940(5) 0.1556(2) 0.7447(4) 0.0893(19) Uani 1 1 d . . .
O5T O 0.7687(5) 0.0741(2) 0.8168(5) 0.113(2) Uani 1 1 d . . .
O6T O 0.7284(5) 0.1666(3) 0.8547(5) 0.116(2) Uani 1 1 d . . .
C1T C 0.9299(7) 0.7027(4) 0.9210(7) 0.082(3) Uani 1 1 d . . .
C2T C 0.8954(7) 0.1404(3) 0.8936(6) 0.077(2) Uani 1 1 d . . .
O1E O 0.4949(9) 0.1593(6) 0.3924(9) 0.200(6) Uani 1 1 d . . .
C1E C 0.5262(11) 0.1070(9) 0.4019(9) 0.159(7) Uani 1 1 d . . .
H1E1 H 0.5935 0.1103 0.4284 0.191 Uiso 1 1 calc R . .
H1E2 H 0.5169 0.0931 0.3451 0.191 Uiso 1 1 calc R . .
C2E C 0.4994(14) 0.0618(8) 0.4435(14) 0.212(10) Uani 1 1 d . . .
H2E1 H 0.4338 0.0650 0.4369 0.318 Uiso 1 1 calc R . .
H2E2 H 0.5353 0.0629 0.5025 0.318 Uiso 1 1 calc R . .
H2E3 H 0.5107 0.0262 0.4198 0.318 Uiso 1 1 calc R . .
C3E C 0.5221(11) 0.2067(10) 0.3632(9) 0.162(7) Uani 1 1 d . . .
H3E1 H 0.5270 0.1959 0.3088 0.195 Uiso 1 1 calc R . .
H3E2 H 0.5861 0.2128 0.3997 0.195 Uiso 1 1 calc R . .
C4E C 0.4830(19) 0.2604(8) 0.3505(18) 0.306(18) Uani 1 1 d . . .
H4E1 H 0.4181 0.2577 0.3165 0.460 Uiso 1 1 calc R . .
H4E2 H 0.5159 0.2838 0.3221 0.460 Uiso 1 1 calc R . .
H4E3 H 0.4876 0.2773 0.4040 0.460 Uiso 1 1 calc R . .
O11M O 0.7175(10) 0.1021(5) 1.0105(8) 0.135(6) Uani 0.71(2) 1 d PU A 1
O12M O 0.616(3) 0.1344(15) 0.974(2) 0.145(15) Uani 0.29(2) 1 d PU A 2
C1M C 0.6281(14) 0.0864(7) 1.0029(11) 0.160(6) Uani 1 1 d U . .

loop_
_atom_site_aniso_label
_atom_site_aniso_U_11
_atom_site_aniso_U_22
_atom_site_aniso_U_33
_atom_site_aniso_U_23
_atom_site_aniso_U_13
_atom_site_aniso_U_12
Ru1 0.0462(4) 0.0625(4) 0.0480(4) -0.0014(3) 0.0189(3) 0.0006(3)
Ru2 0.0450(4) 0.0551(3) 0.0483(4) -0.0056(3) 0.0141(3) 0.0019(3)
O1 0.047(3) 0.060(3) 0.053(3) -0.003(2) 0.014(3) -0.006(2)
O2 0.046(3) 0.057(3) 0.058(3) -0.007(2) 0.015(3) 0.004(2)
O3 0.055(4) 0.052(3) 0.055(3) -0.013(2) 0.016(3) 0.001(2)
O4 0.051(3) 0.052(2) 0.055(3) -0.001(2) 0.019(3) 0.006(2)
N1 0.051(4) 0.057(3) 0.041(3) -0.004(3) 0.018(3) -0.001(3)
N2 0.054(4) 0.055(3) 0.059(4) -0.007(3) 0.027(3) -0.003(3)
N3 0.095(6) 0.067(4) 0.058(4) -0.006(3) 0.041(4) 0.002(4)
N4 0.107(6) 0.059(4) 0.065(4) 0.003(3) 0.046(4) 0.002(4)
C1 0.056(5) 0.053(4) 0.046(4) 0.002(3) 0.025(4) -0.002(4)
C2 0.053(5) 0.045(3) 0.045(4) -0.007(3) 0.017(4) -0.001(3)
C3 0.050(5) 0.059(4) 0.065(5) -0.006(4) 0.018(4) -0.002(4)
C4 0.058(6) 0.061(4) 0.083(6) -0.019(4) 0.022(5) 0.003(4)
C5 0.065(6) 0.064(5) 0.075(6) -0.016(4) 0.016(5) -0.006(4)
C6 0.049(5) 0.056(4) 0.065(5) -0.006(4) 0.016(4) -0.001(4)
C7 0.054(5) 0.051(4) 0.044(4) 0.000(3) 0.021(4) 0.000(3)
C8 0.046(5) 0.053(4) 0.039(4) 0.005(3) 0.016(4) -0.004(3)
C9 0.044(4) 0.057(4) 0.039(4) 0.002(3) 0.016(3) 0.002(3)
C10 0.051(5) 0.057(4) 0.041(4) 0.007(3) 0.023(4) 0.005(3)
C11 0.047(5) 0.051(4) 0.049(4) 0.001(3) 0.020(4) -0.003(3)
C12 0.055(5) 0.055(4) 0.061(5) -0.004(4) 0.020(4) 0.009(4)
C13 0.074(6) 0.054(4) 0.071(6) -0.011(4) 0.026(5) 0.008(4)
C14 0.064(6) 0.051(4) 0.079(6) -0.012(4) 0.025(5) 0.006(4)
C15 0.057(5) 0.059(4) 0.049(4) -0.006(3) 0.013(4) -0.007(4)
C16 0.052(5) 0.052(4) 0.040(4) 0.002(3) 0.017(4) 0.005(3)
C17 0.047(5) 0.052(4) 0.047(4) 0.003(3) 0.022(4) 0.009(3)
C18 0.043(4) 0.045(3) 0.041(4) -0.003(3) 0.013(3) 0.004(3)
C19 0.048(5) 0.065(4) 0.054(4) 0.003(4) 0.016(4) 0.003(4)
C20 0.056(5) 0.064(4) 0.047(4) 0.000(3) 0.025(4) 0.000(4)
C21 0.080(6) 0.068(5) 0.065(5) 0.013(4) 0.037(5) 0.005(4)
C22 0.085(7) 0.063(4) 0.058(5) 0.005(4) 0.031(5) -0.001(4)
C23 0.061(5) 0.053(4) 0.070(5) 0.001(4) 0.030(5) 0.012(4)
C24 0.067(6) 0.054(4) 0.073(6) -0.007(4) 0.020(5) -0.007(4)
C25 0.125(9) 0.056(4) 0.080(6) 0.012(4) 0.045(6) -0.012(5)
C26 0.124(9) 0.062(5) 0.069(6) 0.000(4) 0.051(6) -0.004(5)
C27 0.064(5) 0.061(4) 0.055(5) -0.003(4) 0.024(4) -0.003(4)
C28 0.053(5) 0.048(4) 0.064(5) -0.003(3) 0.023(4) -0.004(3)
C29 0.063(5) 0.070(5) 0.056(5) 0.008(4) 0.030(4) 0.005(4)
C30 0.072(6) 0.078(5) 0.050(5) -0.003(4) 0.032(5) -0.003(4)
C31 0.130(10) 0.088(6) 0.200(13) -0.057(7) 0.115(11) -0.027(6)
C32 0.070(6) 0.081(5) 0.097(7) -0.020(5) 0.057(6) -0.004(5)
C33 0.070(6) 0.123(7) 0.048(5) -0.016(5) 0.028(5) -0.026(6)
C34 0.053(5) 0.102(6) 0.076(6) 0.032(5) 0.033(5) 0.001(5)
C35 0.053(5) 0.067(5) 0.069(5) 0.000(4) 0.029(5) 0.004(4)
C36 0.048(5) 0.077(5) 0.055(5) -0.001(4) 0.017(4) 0.003(4)
C37 0.060(6) 0.077(5) 0.084(7) 0.007(5) 0.039(5) 0.009(4)
C38 0.070(7) 0.063(5) 0.125(9) 0.008(5) 0.046(6) -0.005(4)
C39 0.091(8) 0.075(5) 0.146(10) 0.006(6) 0.063(8) -0.012(5)
C40 0.138(10) 0.083(6) 0.137(10) -0.046(6) 0.089(9) -0.040(6)
C41 0.058(6) 0.113(7) 0.094(7) -0.004(6) 0.035(6) 0.019(5)
C42 0.050(5) 0.070(5) 0.060(5) 0.002(4) 0.019(4) 0.007(4)
C43 0.050(5) 0.065(5) 0.073(6) 0.000(4) 0.003(4) 0.005(4)
C44 0.067(6) 0.069(5) 0.072(6) -0.011(4) 0.009(5) 0.013(4)
C45 0.064(6) 0.117(7) 0.033(4) 0.001(4) 0.004(4) 0.016(5)
C46 0.061(6) 0.079(5) 0.059(5) 0.012(4) 0.011(5) -0.002(4)
C47 0.058(5) 0.064(4) 0.050(5) -0.001(4) 0.001(4) 0.006(4)
C48 0.090(8) 0.154(9) 0.057(6) -0.013(6) 0.015(6) 0.023(7)
C49 0.112(11) 0.249(15) 0.101(9) 0.004(9) 0.070(9) 0.030(11)
C50 0.173(14) 0.117(8) 0.082(8) -0.016(6) 0.040(9) 0.028(8)
S1T 0.0790(17) 0.0652(12) 0.0729(15) 0.0105(11) 0.0336(14) 0.0000(11)
S2T 0.0711(16) 0.0707(12) 0.0744(15) -0.0023(11) 0.0133(13) -0.0022(11)
F1T 0.063(5) 0.256(9) 0.147(7) 0.040(6) 0.001(5) 0.026(5)
F2T 0.122(5) 0.081(3) 0.164(6) -0.004(3) 0.086(5) -0.024(3)
F3T 0.173(7) 0.104(4) 0.130(5) -0.024(4) 0.102(5) -0.012(4)
F4T 0.137(7) 0.189(6) 0.081(5) 0.025(4) 0.003(4) -0.032(5)
F5T 0.101(5) 0.077(3) 0.146(5) -0.022(3) 0.011(4) -0.014(3)
F6T 0.077(4) 0.146(5) 0.142(6) -0.052(4) 0.004(4) 0.029(4)
O1T 0.066(5) 0.101(4) 0.123(6) 0.037(4) 0.002(4) 0.003(4)
O2T 0.136(7) 0.069(3) 0.124(6) 0.022(3) 0.069(5) 0.000(4)
O3T 0.185(9) 0.093(4) 0.119(6) -0.025(4) 0.097(6) -0.030(5)
O4T 0.102(5) 0.104(4) 0.062(4) 0.008(3) 0.027(4) 0.003(4)
O5T 0.111(6) 0.067(3) 0.135(6) 0.006(4) 0.003(5) -0.025(4)
O6T 0.078(5) 0.156(6) 0.121(6) -0.050(5) 0.042(5) 0.009(4)
C1T 0.081(8) 0.078(6) 0.090(7) 0.007(5) 0.032(6) -0.003(5)
C2T 0.075(7) 0.066(5) 0.074(7) -0.002(5) 0.002(5) 0.006(5)
O1E 0.215(14) 0.184(10) 0.273(15) -0.064(10) 0.177(13) -0.033(9)
C1E 0.131(14) 0.223(17) 0.113(11) -0.048(12) 0.026(10) 0.081(14)
C2E 0.19(2) 0.200(17) 0.27(3) -0.038(17) 0.111(19) -0.043(15)
C3E 0.119(13) 0.28(2) 0.101(10) 0.008(12) 0.055(10) -0.006(15)
C4E 0.34(4) 0.161(16) 0.55(5) -0.02(2) 0.33(4) 0.016(18)
O11M 0.111(9) 0.160(8) 0.129(8) -0.043(6) 0.031(6) 0.003(6)
O12M 0.152(18) 0.154(18) 0.139(17) -0.012(9) 0.062(11) 0.005(9)
C1M 0.162(10) 0.187(10) 0.151(9) -0.034(7) 0.079(8) 0.029(8)

loop_
_atom_type_symbol
_atom_type_description
_atom_type_scat_dispersion_real
_atom_type_scat_dispersion_imag
_atom_type_scat_source
C C 0.0033 0.0016 'International Tables Vol C Tables 4.2.6.8 and 6.1.1.4'
H H 0.0000 0.0000 'International Tables Vol C Tables 4.2.6.8 and 6.1.1.4'
N N 0.0061 0.0033 'International Tables Vol C Tables 4.2.6.8 and 6.1.1.4'
O O 0.0106 0.0060 'International Tables Vol C Tables 4.2.6.8 and 6.1.1.4'
F F 0.0171 0.0103 'International Tables Vol C Tables 4.2.6.8 and 6.1.1.4'
S S 0.1246 0.1234 'International Tables Vol C Tables 4.2.6.8 and 6.1.1.4'
Ru Ru -1.2594 0.8363 'International Tables Vol C Tables 4.2.6.8 and 6.1.1.4'

loop_
_geom_angle_atom_site_label_1
_geom_angle_atom_site_label_2
_geom_angle_atom_site_label_3
_geom_angle
_geom_angle_site_symmetry_1
_geom_angle_site_symmetry_3
O2 Ru1 O1 85.90(18) . .
O2 Ru1 N1 82.4(2) . .
O1 Ru1 N1 82.87(19) . .
O2 Ru1 C34 116.4(3) . .
O1 Ru1 C34 94.7(3) . .
N1 Ru1 C34 160.9(3) . .
O2 Ru1 C33 91.9(3) . .
O1 Ru1 C33 123.0(3) . .
N1 Ru1 C33 153.2(3) . .
C34 Ru1 C33 37.6(3) . .
O2 Ru1 C35 155.0(3) . .
O1 Ru1 C35 91.2(2) . .
N1 Ru1 C35 122.0(3) . .
C34 Ru1 C35 39.0(3) . .
C33 Ru1 C35 68.9(3) . .
O2 Ru1 C37 120.2(3) . .
O1 Ru1 C37 153.2(3) . .
N1 Ru1 C37 94.2(3) . .
C34 Ru1 C37 79.5(3) . .
C33 Ru1 C37 66.2(3) . .
C35 Ru1 C37 67.7(3) . .
O2 Ru1 C36 157.6(2) . .
O1 Ru1 C36 116.2(2) . .
N1 Ru1 C36 96.5(3) . .
C34 Ru1 C36 67.5(3) . .
C33 Ru1 C36 79.0(3) . .
C35 Ru1 C36 37.0(3) . .
C37 Ru1 C36 37.4(3) . .
O2 Ru1 C32 92.6(3) . .
O1 Ru1 C32 160.1(3) . .
N1 Ru1 C32 116.6(3) . .
C34 Ru1 C32 68.3(3) . .
C33 Ru1 C32 37.2(3) . .
C35 Ru1 C32 81.8(3) . .
C37 Ru1 C32 37.1(3) . .
C36 Ru1 C32 67.9(3) . .
O3 Ru2 O4 85.50(19) . .
O3 Ru2 N2 84.2(2) . 3_665
O4 Ru2 N2 84.8(2) . 3_665
O3 Ru2 C46 117.0(3) . .
O4 Ru2 C46 94.8(3) . .
N2 Ru2 C46 158.8(3) 3_665 .
O3 Ru2 C44 91.4(3) . .
O4 Ru2 C44 158.2(3) . .
N2 Ru2 C44 116.4(3) 3_665 .
C46 Ru2 C44 67.5(3) . .
O3 Ru2 C47 155.7(2) . .
O4 Ru2 C47 94.0(2) . .
N2 Ru2 C47 120.0(2) 3_665 .
C46 Ru2 C47 38.8(3) . .
C44 Ru2 C47 80.1(3) . .
O3 Ru2 C45 90.8(3) . .
O4 Ru2 C45 120.9(3) . .
N2 Ru2 C45 153.4(3) 3_665 .
C46 Ru2 C45 37.4(3) . .
C44 Ru2 C45 37.4(3) . .
C47 Ru2 C45 68.6(3) . .
O3 Ru2 C43 117.9(2) . .
O4 Ru2 C43 155.9(2) . .
N2 Ru2 C43 91.7(3) 3_665 .
C46 Ru2 C43 80.1(3) . .
C44 Ru2 C43 37.4(3) . .
C47 Ru2 C43 67.2(3) . .
C45 Ru2 C43 67.7(3) . .
O3 Ru2 C42 155.4(2) . .
O4 Ru2 C42 118.6(2) . .
N2 Ru2 C42 92.6(2) 3_665 .
C46 Ru2 C42 68.9(3) . .
C44 Ru2 C42 68.2(3) . .
C47 Ru2 C42 37.4(3) . .
C45 Ru2 C42 81.1(3) . .
C43 Ru2 C42 37.6(3) . .
C8 O1 Ru1 129.9(4) . .
C10 O2 Ru1 130.8(4) . .
C17 O3 Ru2 130.6(4) . .
C1 O4 Ru2 130.4(4) . .
C19 N1 C23 117.4(6) . .
C19 N1 Ru1 120.7(4) . .
C23 N1 Ru1 121.9(4) . .
C28 N2 C24 117.6(6) . .
C28 N2 Ru2 121.6(4) . 3_665
C24 N2 Ru2 120.6(5) . 3_665
C29 N3 N4 110.7(6) . .
C30 N4 N3 112.3(6) . .
O4 C1 C18 126.2(6) . .
O4 C1 C2 114.4(6) . .
C18 C1 C2 119.5(7) . .
C7 C2 C3 118.9(6) . .
C7 C2 C1 121.1(6) . .
C3 C2 C1 120.1(7) . .
C4 C3 C2 121.1(7) . .
C3 C4 C5 119.9(7) . .
C4 C5 C6 120.8(8) . .
C5 C6 C7 119.8(8) . .
C2 C7 C6 119.5(6) . .
C2 C7 C8 119.7(6) . .
C6 C7 C8 120.8(7) . .
O1 C8 C9 126.2(6) . .
O1 C8 C7 113.4(6) . .
C9 C8 C7 120.5(7) . .
C8 C9 C10 121.4(7) . .
C8 C9 C18 119.7(6) . .
C10 C9 C18 118.9(6) . .
O2 C10 C9 125.7(7) . .
O2 C10 C11 114.5(6) . .
C9 C10 C11 119.8(7) . .
C16 C11 C12 118.5(7) . .
C16 C11 C10 121.1(6) . .
C12 C11 C10 120.3(7) . .
C13 C12 C11 120.7(8) . .
C12 C13 C14 120.6(7) . .
C15 C14 C13 120.1(7) . .
C14 C15 C16 119.9(8) . .
C11 C16 C15 120.2(6) . .
C11 C16 C17 119.9(6) . .
C15 C16 C17 119.9(7) . .
O3 C17 C18 126.9(6) . .
O3 C17 C16 113.3(6) . .
C18 C17 C16 119.8(7) . .
C17 C18 C1 120.1(6) . .
C17 C18 C9 120.4(6) . .
C1 C18 C9 119.5(6) . .
N1 C19 C20 123.5(6) . .
C21 C20 C19 118.0(6) . .
C21 C20 C29 121.0(6) . .
C19 C20 C29 121.0(6) . .
C20 C21 C22 119.7(6) . .
C23 C22 C21 119.0(7) . .
C22 C23 N1 122.4(7) . .
N2 C24 C25 122.1(7) . .
C26 C25 C24 119.7(7) . .
C25 C26 C27 119.6(7) . .
C28 C27 C26 118.1(6) . .
C28 C27 C30 120.8(6) . .
C26 C27 C30 121.1(7) . .
N2 C28 C27 122.9(6) . .
N3 C29 C20 120.4(6) . .
N4 C30 C27 120.4(6) . .
C33 C32 C37 117.3(8) . .
C33 C32 C31 121.4(10) . .
C37 C32 C31 121.2(10) . .
C33 C32 Ru1 70.5(5) . .
C37 C32 Ru1 71.3(4) . .
C31 C32 Ru1 126.5(6) . .
C32 C33 C34 122.5(8) . .
C32 C33 Ru1 72.3(4) . .
C34 C33 Ru1 70.9(4) . .
C33 C34 C35 119.6(8) . .
C33 C34 Ru1 71.5(4) . .
C35 C34 Ru1 70.9(4) . .
C36 C35 C34 117.5(7) . .
C36 C35 C38 123.6(8) . .
C34 C35 C38 119.0(8) . .
C36 C35 Ru1 72.3(4) . .
C34 C35 Ru1 70.1(4) . .
C38 C35 Ru1 127.1(5) . .
C35 C36 C37 121.3(8) . .
C35 C36 Ru1 70.8(5) . .
C37 C36 Ru1 71.2(5) . .
C32 C37 C36 121.8(8) . .
C32 C37 Ru1 71.6(5) . .
C36 C37 Ru1 71.4(4) . .
C40 C38 C35 114.7(8) . .
C40 C38 C39 110.9(8) . .
C35 C38 C39 108.7(7) . .
C47 C42 C43 117.8(6) . .
C47 C42 C41 120.5(7) . .
C43 C42 C41 121.6(7) . .
C47 C42 Ru2 70.2(4) . .
C43 C42 Ru2 70.5(4) . .
C41 C42 Ru2 128.5(6) . .
C44 C43 C42 121.3(7) . .
C44 C43 Ru2 70.8(5) . .
C42 C43 Ru2 71.9(4) . .
C45 C44 C43 120.9(7) . .
C45 C44 Ru2 71.5(5) . .
C43 C44 Ru2 71.8(5) . .
C46 C45 C44 119.6(7) . .
C46 C45 C48 123.9(9) . .
C44 C45 C48 116.3(8) . .
C46 C45 Ru2 70.9(4) . .
C44 C45 Ru2 71.0(5) . .
C48 C45 Ru2 125.2(6) . .
C45 C46 C47 119.7(7) . .
C45 C46 Ru2 71.7(4) . .
C47 C46 Ru2 70.8(4) . .
C42 C47 C46 120.7(7) . .
C42 C47 Ru2 72.4(4) . .
C46 C47 Ru2 70.3(4) . .
C50 C48 C49 112.4(10) . .
C50 C48 C45 109.0(9) . .
C49 C48 C45 110.6(9) . .
O3T S1T O2T 114.5(4) . .
O3T S1T O1T 115.7(5) . .
O2T S1T O1T 115.2(4) . .
O3T S1T C1T 102.7(5) . .
O2T S1T C1T 102.9(4) . .
O1T S1T C1T 103.2(5) . .
O4T S2T O6T 115.1(4) . .
O4T S2T O5T 113.9(4) . .
O6T S2T O5T 116.6(5) . .
O4T S2T C2T 103.9(5) . .
O6T S2T C2T 102.1(4) . .
O5T S2T C2T 102.7(4) . .
F1T C1T F3T 104.4(8) . .
F1T C1T F2T 108.1(9) . .
F3T C1T F2T 107.1(7) . .
F1T C1T S1T 112.2(7) . .
F3T C1T S1T 113.3(7) . .
F2T C1T S1T 111.3(7) . .
F4T C2T F5T 107.1(8) . .
F4T C2T F6T 107.5(8) . .
F5T C2T F6T 104.0(8) . .
F4T C2T S2T 113.2(7) . .
F5T C2T S2T 113.4(6) . .
F6T C2T S2T 111.0(6) . .
C1E O1E C3E 133.5(14) . .
O1E C1E C2E 128.6(15) . .
O1E C3E C4E 130.7(16) . .
O12M C1M O11M 78(2) . .

loop_
_geom_bond_atom_site_label_1
_geom_bond_atom_site_label_2
_geom_bond_distance
_geom_bond_site_symmetry_2
Ru1 O2 2.026(5) .
Ru1 O1 2.050(5) .
Ru1 N1 2.125(5) .
Ru1 C34 2.173(7) .
Ru1 C33 2.181(7) .
Ru1 C35 2.184(7) .
Ru1 C37 2.201(8) .
Ru1 C36 2.203(8) .
Ru1 C32 2.205(7) .
Ru2 O3 2.021(5) .
Ru2 O4 2.030(5) .
Ru2 N2 2.106(6) 3_665
Ru2 C46 2.165(8) .
Ru2 C44 2.169(8) .
Ru2 C47 2.172(7) .
Ru2 C45 2.175(7) .
Ru2 C43 2.182(8) .
Ru2 C42 2.201(7) .
O1 C8 1.292(8) .
O2 C10 1.283(8) .
O3 C17 1.282(8) .
O4 C1 1.284(8) .
N1 C19 1.320(8) .
N1 C23 1.359(8) .
N2 C28 1.341(8) .
N2 C24 1.353(8) .
N2 Ru2 2.106(5) 3_665
N3 C29 1.276(8) .
N3 N4 1.411(8) .
N4 C30 1.266(9) .
C1 C18 1.428(9) .
C1 C2 1.464(9) .
C2 C7 1.395(10) .
C2 C3 1.404(9) .
C3 C4 1.361(10) .
C4 C5 1.372(11) .
C5 C6 1.386(9) .
C6 C7 1.395(9) .
C7 C8 1.468(9) .
C8 C9 1.408(9) .
C9 C10 1.435(9) .
C9 C18 1.479(10) .
C10 C11 1.453(9) .
C11 C16 1.394(10) .
C11 C12 1.403(9) .
C12 C13 1.370(10) .
C13 C14 1.383(11) .
C14 C15 1.375(9) .
C15 C16 1.402(9) .
C16 C17 1.479(8) .
C17 C18 1.404(9) .
C19 C20 1.391(9) .
C20 C21 1.354(9) .
C20 C29 1.457(9) .
C21 C22 1.386(10) .
C22 C23 1.355(9) .
C24 C25 1.368(10) .
C25 C26 1.353(10) .
C26 C27 1.385(9) .
C27 C28 1.374(9) .
C27 C30 1.469(9) .
C31 C32 1.536(11) .
C32 C33 1.398(12) .
C32 C37 1.402(12) .
C33 C34 1.404(12) .
C34 C35 1.455(12) .
C35 C36 1.391(10) .
C35 C38 1.504(10) .
C36 C37 1.413(10) .
C38 C40 1.463(13) .
C38 C39 1.545(10) .
C41 C42 1.499(9) .
C42 C47 1.401(10) .
C42 C43 1.413(10) .
C43 C44 1.396(10) .
C44 C45 1.394(11) .
C45 C46 1.392(10) .
C45 C48 1.568(12) .
C46 C47 1.441(10) .
C48 C50 1.503(14) .
C48 C49 1.510(15) .
S1T O3T 1.409(6) .
S1T O2T 1.436(6) .
S1T O1T 1.439(7) .
S1T C1T 1.772(9) .
S2T O4T 1.430(6) .
S2T O6T 1.431(6) .
S2T O5T 1.435(6) .
S2T C2T 1.787(10) .
F1T C1T 1.309(11) .
F2T C1T 1.335(9) .
F3T C1T 1.323(10) .
F4T C2T 1.304(10) .
F5T C2T 1.313(9) .
F6T C2T 1.344(10) .
O1E C1E 1.331(16) .
O1E C3E 1.356(17) .
C1E C2E 1.424(19) .
C3E C4E 1.40(2) .
O11M C1M 1.389(18) .
O12M C1M 1.24(3) .
